data_7211140
loop_
_publ_author_name
'Sowa, Micha\/l'
'\'Slepokura, Katarzyna'
'Matczak-Jon, Ewa'

_publ_section_title
;
 Cocrystals of fisetin, luteolin and genistein with pyridinecarboxamide
 coformers: crystal structures, analysis of intermolecular interactions,
 spectral and thermal characterization
;
_journal_issue 38
_journal_name_full CrystEngComm
_journal_page_first 7696
_journal_paper_doi 10.1039/c3ce41285g
_journal_volume 15
_journal_year 2013
_chemical_formula_moiety 'C15 H10 O6, C6 H6 N2 O'
_chemical_formula_sum 'C21 H16 N2 O7'
_chemical_formula_weight 408.36
_chemical_name_systematic
;
 ?
;
_space_group_crystal_system triclinic
_space_group_IT_number 2
_space_group_name_Hall '-P 1'
_space_group_name_H-M_alt 'P -1'
_symmetry_space_group_name_Hall '-P 1'
_symmetry_space_group_name_H-M 'P -1'
_atom_sites_solution_hydrogens difmap
_atom_sites_solution_primary direct
_atom_sites_solution_secondary difmap
_audit_creation_method SHELXL-2013
_cell_angle_alpha 110.96(3)
_cell_angle_beta 98.49(3)
_cell_angle_gamma 98.00(3)
_cell_formula_units_Z 2
_cell_length_a 8.747(3)
_cell_length_b 10.231(3)
_cell_length_c 10.915(3)
_cell_measurement_reflns_used 8814
_cell_measurement_temperature 100(2)
_cell_measurement_theta_max 36.78
_cell_measurement_theta_min 3.34
_cell_volume 882.5(5)
_computing_cell_refinement
;
CrysAlis RED, Oxford Diffraction Ltd.,
Version 1.171.33.66 (release 28-04-2010 CrysAlis171 .NET)
(compiled Apr 28 2010,14:27:37)
;
_computing_data_collection
;
CrysAlis CCD, Oxford Diffraction Ltd.,
Version 1.171.33.66 (release 28-04-2010 CrysAlis171 .NET)
(compiled Apr 28 2010,14:27:37)
;
_computing_data_reduction
;
CrysAlis RED, Oxford Diffraction Ltd.,
Version 1.171.33.66 (release 28-04-2010 CrysAlis171 .NET)
(compiled Apr 28 2010,14:27:37)
;
_computing_structure_refinement 'SHELXL-2013 (Sheldrick, 2013)'
_diffrn_ambient_temperature 100(2)
_diffrn_measured_fraction_theta_full 0.997
_diffrn_measured_fraction_theta_max 0.857
_diffrn_measurement_device_type
;
Kuma KM4-CCD kappa-geometry diffractometer with a Sapphire 2 
CCD camera
;
_diffrn_measurement_method 'omega scan'
_diffrn_radiation_type MoK\a
_diffrn_radiation_wavelength 0.71073
_diffrn_reflns_av_R_equivalents 0.0260
_diffrn_reflns_av_unetI/netI 0.0391
_diffrn_reflns_Laue_measured_fraction_full 0.997
_diffrn_reflns_Laue_measured_fraction_max 0.857
_diffrn_reflns_limit_h_max 14
_diffrn_reflns_limit_h_min -9
_diffrn_reflns_limit_k_max 17
_diffrn_reflns_limit_k_min -17
_diffrn_reflns_limit_l_max 18
_diffrn_reflns_limit_l_min -18
_diffrn_reflns_number 17491
_diffrn_reflns_point_group_measured_fraction_full 0.997
_diffrn_reflns_point_group_measured_fraction_max 0.857
_diffrn_reflns_theta_full 26.000
_diffrn_reflns_theta_max 36.863
_diffrn_reflns_theta_min 3.348
_diffrn_source 'Enhance (Mo) X-ray Source'
_exptl_absorpt_coefficient_mu 0.117
_exptl_absorpt_correction_T_max 1.000
_exptl_absorpt_correction_T_min 0.967
_exptl_absorpt_correction_type multi-scan
_exptl_absorpt_process_details
;
CrysAlis RED, Oxford Diffraction Ltd.,
Version 1.171.33.66 (release 28-04-2010 CrysAlis171 .NET)
(compiled Apr 28 2010,14:27:37)
Empirical absorption correction using spherical harmonics,
 implemented in SCALE3 ABSPACK scaling algorithm.
;
_exptl_crystal_colour yellow
_exptl_crystal_density_diffrn 1.537
_exptl_crystal_description block
_exptl_crystal_F_000 424
_exptl_crystal_size_max 0.42
_exptl_crystal_size_mid 0.18
_exptl_crystal_size_min 0.16
_refine_diff_density_max 0.598
_refine_diff_density_min -0.284
_refine_diff_density_rms 0.073
_refine_ls_extinction_method none
_refine_ls_goodness_of_fit_ref 1.001
_refine_ls_hydrogen_treatment constr
_refine_ls_matrix_type full
_refine_ls_number_parameters 275
_refine_ls_number_reflns 7621
_refine_ls_number_restraints 0
_refine_ls_restrained_S_all 1.001
_refine_ls_R_factor_all 0.0687
_refine_ls_R_factor_gt 0.0461
_refine_ls_shift/su_max 0.000
_refine_ls_shift/su_mean 0.000
_refine_ls_structure_factor_coef Fsqd
_refine_ls_weighting_details
;
 w=1/[\s^2^(Fo^2^)+(0.0844P)^2^]
 where P=(Fo^2^+2Fc^2^)/3
;
_refine_ls_weighting_scheme calc
_refine_ls_wR_factor_gt 0.1253
_refine_ls_wR_factor_ref 0.1343
_reflns_Friedel_coverage 0.000
_reflns_number_gt 5243
_reflns_number_total 7621
_reflns_threshold_expression 'I > 2\s(I)'
_cod_data_source_file c3ce41285g.txt
_cod_data_source_block fisinam2
_cod_database_code 7211140
_shelx_space_group_comment
;
The symmetry employed for this shelxl refinement is uniquely defined
by the following loop, which should always be used as a source of
symmetry information in preference to the above space-group names.
They are only intended as comments.
;
_shelx_estimated_absorpt_t_min 0.952
_shelx_estimated_absorpt_t_max 0.981
_shelxl_version_number 2013-2

loop_
_space_group_symop_operation_xyz
'x, y, z'
'-x, -y, -z'

loop_
_atom_site_label
_atom_site_type_symbol
_atom_site_fract_x
_atom_site_fract_y
_atom_site_fract_z
_atom_site_U_iso_or_equiv
_atom_site_adp_type
_atom_site_occupancy
_atom_site_site_symmetry_order
_atom_site_calc_flag
_atom_site_refinement_flags_posn
_atom_site_refinement_flags_adp
O1 O 0.00686(8) 0.05066(7) 0.29273(7) 0.01461(14) Uani 1 1 d . .
O3 O 0.40899(8) 0.19759(7) 0.48677(8) 0.01696(15) Uani 1 1 d . .
H3 H 0.4761 0.1496 0.4985 0.025 Uiso 1 1 calc R U
O4 O 0.34280(8) -0.05041(8) 0.52285(7) 0.01668(14) Uani 1 1 d . .
O7 O -0.34861(9) -0.38283(8) 0.17408(9) 0.02240(17) Uani 1 1 d . .
H7 H -0.3538 -0.4631 0.1795 0.034 Uiso 1 1 calc R U
O13 O -0.03000(9) 0.35926(8) 0.03806(8) 0.02188(17) Uani 1 1 d . .
H13 H -0.0996 0.2835 0.0072 0.033 Uiso 1 1 calc R U
O14 O 0.21518(9) 0.58683(8) 0.16132(8) 0.02013(16) Uani 1 1 d . .
H14 H 0.1402 0.5690 0.0962 0.030 Uiso 1 1 calc R U
C2 C 0.15127(11) 0.14177(10) 0.35002(9) 0.01305(16) Uani 1 1 d . .
C3 C 0.26436(11) 0.10890(10) 0.42873(9) 0.01346(16) Uani 1 1 d . .
C4 C 0.23653(11) -0.02231(10) 0.45118(9) 0.01281(16) Uani 1 1 d . .
C5 C 0.04392(11) -0.25119(10) 0.39344(10) 0.01571(17) Uani 1 1 d . .
H5 H 0.1159 -0.2800 0.4479 0.019 Uiso 1 1 calc R U
C6 C -0.09918(12) -0.34023(11) 0.32516(10) 0.01690(18) Uani 1 1 d . .
H6 H -0.1256 -0.4302 0.3321 0.020 Uiso 1 1 calc R U
C7 C -0.20819(11) -0.29827(10) 0.24399(10) 0.01604(18) Uani 1 1 d . .
C8 C -0.17056(11) -0.16579(10) 0.23589(10) 0.01473(17) Uani 1 1 d . .
H8 H -0.2437 -0.1357 0.1836 0.018 Uiso 1 1 calc R U
C9 C -0.02430(11) -0.07789(10) 0.30533(9) 0.01290(16) Uani 1 1 d . .
C10 C 0.08611(11) -0.11745(10) 0.38424(9) 0.01302(16) Uani 1 1 d . .
C11 C 0.16396(11) 0.26451(10) 0.30998(10) 0.01344(16) Uani 1 1 d . .
C12 C 0.05600(11) 0.25485(10) 0.19644(10) 0.01467(17) Uani 1 1 d . .
H12 H -0.0276 0.1732 0.1524 0.018 Uiso 1 1 calc R U
C13 C 0.07040(11) 0.36318(10) 0.14822(10) 0.01500(17) Uani 1 1 d . .
C14 C 0.19459(11) 0.48313(10) 0.21194(10) 0.01493(17) Uani 1 1 d . .
C15 C 0.29791(11) 0.49586(10) 0.32678(10) 0.01667(18) Uani 1 1 d . .
H15 H 0.3793 0.5791 0.3721 0.020 Uiso 1 1 calc R U
C16 C 0.28381(11) 0.38801(10) 0.37648(10) 0.01605(18) Uani 1 1 d . .
H16 H 0.3552 0.3979 0.4553 0.019 Uiso 1 1 calc R U
O1A O -0.24340(9) 0.12036(8) -0.05414(8) 0.02330(17) Uani 1 1 d . .
N1A N -0.59444(10) -0.35289(9) -0.17540(9) 0.01762(16) Uani 1 1 d . .
N2A N -0.43109(10) 0.12629(9) -0.21735(9) 0.01625(16) Uani 1 1 d . .
H2A1 H -0.3841 0.2119 -0.2087 0.020 Uiso 1 1 calc R U
H2A2 H -0.5198 0.0820 -0.2771 0.020 Uiso 1 1 calc R U
C2A C -0.45353(12) -0.28358(10) -0.09289(10) 0.01700(18) Uani 1 1 d . .
H2A H -0.4030 -0.3283 -0.0404 0.020 Uiso 1 1 calc R U
C3A C -0.37857(12) -0.14934(10) -0.08105(10) 0.01568(17) Uani 1 1 d . .
H3A H -0.2783 -0.1041 -0.0224 0.019 Uiso 1 1 calc R U
C4A C -0.45249(11) -0.08208(10) -0.15630(9) 0.01373(16) Uani 1 1 d . .
C5A C -0.59989(12) -0.15218(11) -0.23997(10) 0.01704(18) Uani 1 1 d . .
H5A H -0.6549 -0.1087 -0.2914 0.020 Uiso 1 1 calc R U
C6A C -0.66476(12) -0.28702(11) -0.24671(11) 0.01913(19) Uani 1 1 d . .
H6A H -0.7645 -0.3351 -0.3052 0.023 Uiso 1 1 calc R U
C7A C -0.36779(11) 0.06372(10) -0.13995(10) 0.01458(17) Uani 1 1 d . .

loop_
_atom_site_aniso_label
_atom_site_aniso_U_11
_atom_site_aniso_U_22
_atom_site_aniso_U_33
_atom_site_aniso_U_23
_atom_site_aniso_U_13
_atom_site_aniso_U_12
O1 0.0132(3) 0.0117(3) 0.0186(3) 0.0090(3) -0.0023(2) -0.0010(2)
O3 0.0120(3) 0.0142(3) 0.0224(3) 0.0089(3) -0.0043(3) -0.0010(2)
O4 0.0144(3) 0.0187(3) 0.0184(3) 0.0111(3) -0.0018(2) 0.0028(3)
O7 0.0184(3) 0.0154(3) 0.0292(4) 0.0122(3) -0.0082(3) -0.0052(3)
O13 0.0210(4) 0.0170(3) 0.0242(4) 0.0137(3) -0.0106(3) -0.0063(3)
O14 0.0200(3) 0.0154(3) 0.0248(4) 0.0141(3) -0.0058(3) -0.0031(3)
C2 0.0118(4) 0.0113(4) 0.0144(4) 0.0055(3) -0.0012(3) 0.0002(3)
C3 0.0115(4) 0.0124(4) 0.0150(4) 0.0062(3) -0.0013(3) 0.0000(3)
C4 0.0122(4) 0.0128(4) 0.0134(4) 0.0064(3) 0.0002(3) 0.0015(3)
C5 0.0161(4) 0.0135(4) 0.0181(4) 0.0088(4) -0.0003(3) 0.0016(3)
C6 0.0173(4) 0.0128(4) 0.0203(4) 0.0091(4) -0.0010(3) 0.0004(3)
C7 0.0149(4) 0.0136(4) 0.0180(4) 0.0072(4) -0.0006(3) -0.0009(3)
C8 0.0135(4) 0.0133(4) 0.0167(4) 0.0078(3) -0.0016(3) 0.0000(3)
C9 0.0140(4) 0.0106(3) 0.0146(4) 0.0067(3) 0.0009(3) 0.0012(3)
C10 0.0130(4) 0.0124(4) 0.0139(4) 0.0066(3) 0.0002(3) 0.0019(3)
C11 0.0129(4) 0.0117(4) 0.0159(4) 0.0073(3) -0.0004(3) 0.0013(3)
C12 0.0128(4) 0.0126(4) 0.0178(4) 0.0084(3) -0.0027(3) -0.0007(3)
C13 0.0133(4) 0.0132(4) 0.0179(4) 0.0086(3) -0.0025(3) -0.0001(3)
C14 0.0140(4) 0.0113(4) 0.0198(4) 0.0094(3) -0.0015(3) -0.0002(3)
C15 0.0149(4) 0.0117(4) 0.0202(4) 0.0073(4) -0.0046(3) -0.0017(3)
C16 0.0156(4) 0.0129(4) 0.0173(4) 0.0068(3) -0.0035(3) 0.0003(3)
O1A 0.0216(4) 0.0182(3) 0.0248(4) 0.0119(3) -0.0098(3) -0.0069(3)
N1A 0.0183(4) 0.0146(3) 0.0198(4) 0.0093(3) 0.0003(3) -0.0001(3)
N2A 0.0164(4) 0.0137(3) 0.0186(4) 0.0096(3) -0.0021(3) -0.0004(3)
C2A 0.0184(4) 0.0146(4) 0.0176(4) 0.0080(4) -0.0001(3) 0.0015(3)
C3A 0.0159(4) 0.0140(4) 0.0159(4) 0.0066(3) -0.0008(3) 0.0010(3)
C4A 0.0142(4) 0.0126(4) 0.0142(4) 0.0066(3) 0.0007(3) 0.0005(3)
C5A 0.0162(4) 0.0158(4) 0.0188(4) 0.0098(4) -0.0022(3) -0.0003(3)
C6A 0.0166(4) 0.0166(4) 0.0228(5) 0.0106(4) -0.0022(4) -0.0022(3)
C7A 0.0152(4) 0.0124(4) 0.0153(4) 0.0068(3) -0.0002(3) 0.0003(3)

loop_
_atom_type_symbol
_atom_type_description
_atom_type_scat_dispersion_real
_atom_type_scat_dispersion_imag
_atom_type_scat_source
C C 0.0033 0.0016 'International Tables Vol C Tables 4.2.6.8 and 6.1.1.4'
H H 0.0000 0.0000 'International Tables Vol C Tables 4.2.6.8 and 6.1.1.4'
N N 0.0061 0.0033 'International Tables Vol C Tables 4.2.6.8 and 6.1.1.4'
O O 0.0106 0.0060 'International Tables Vol C Tables 4.2.6.8 and 6.1.1.4'

loop_
_geom_angle_atom_site_label_1
_geom_angle_atom_site_label_2
_geom_angle_atom_site_label_3
_geom_angle
C9 O1 C2 121.23(8)
C3 O3 H3 109.5
C7 O7 H7 109.5
C13 O13 H13 109.5
C14 O14 H14 109.5
O1 C2 C3 120.08(8)
O1 C2 C11 111.57(8)
C3 C2 C11 128.28(9)
O3 C3 C2 121.26(8)
O3 C3 C4 117.29(8)
C2 C3 C4 121.44(9)
O4 C4 C10 123.33(9)
O4 C4 C3 120.13(9)
C10 C4 C3 116.50(8)
C6 C5 C10 121.01(9)
C6 C5 H5 119.5
C10 C5 H5 119.5
C5 C6 C7 120.08(9)
C5 C6 H6 120.0
C7 C6 H6 120.0
O7 C7 C8 118.08(9)
O7 C7 C6 122.05(9)
C8 C7 C6 119.86(9)
C7 C8 C9 118.94(9)
C7 C8 H8 120.5
C9 C8 H8 120.5
O1 C9 C8 116.39(8)
O1 C9 C10 121.25(9)
C8 C9 C10 122.36(9)
C9 C10 C5 117.72(9)
C9 C10 C4 119.36(8)
C5 C10 C4 122.92(9)
C16 C11 C12 118.92(9)
C16 C11 C2 122.63(9)
C12 C11 C2 118.38(9)
C13 C12 C11 120.65(9)
C13 C12 H12 119.7
C11 C12 H12 119.7
O13 C13 C12 123.27(9)
O13 C13 C14 116.80(9)
C12 C13 C14 119.92(9)
O14 C14 C15 119.76(9)
O14 C14 C13 120.53(9)
C15 C14 C13 119.71(9)
C14 C15 C16 120.73(9)
C14 C15 H15 119.6
C16 C15 H15 119.6
C15 C16 C11 119.97(9)
C15 C16 H16 120.0
C11 C16 H16 120.0
C6A N1A C2A 117.60(9)
C7A N2A H2A1 120.0
C7A N2A H2A2 120.0
H2A1 N2A H2A2 120.0
N1A C2A C3A 122.84(9)
N1A C2A H2A 118.6
C3A C2A H2A 118.6
C2A C3A C4A 119.06(9)
C2A C3A H3A 120.5
C4A C3A H3A 120.5
C5A C4A C3A 118.34(9)
C5A C4A C7A 124.24(9)
C3A C4A C7A 117.42(9)
C6A C5A C4A 118.57(9)
C6A C5A H5A 120.7
C4A C5A H5A 120.7
N1A C6A C5A 123.57(10)
N1A C6A H6A 118.2
C5A C6A H6A 118.2
O1A C7A N2A 123.13(9)
O1A C7A C4A 118.31(9)
N2A C7A C4A 118.55(9)

loop_
_geom_bond_atom_site_label_1
_geom_bond_atom_site_label_2
_geom_bond_distance
O1 C9 1.3652(12)
O1 C2 1.3703(13)
O3 C3 1.3630(13)
O3 H3 0.8400
O4 C4 1.2568(12)
O7 C7 1.3396(13)
O7 H7 0.8400
O13 C13 1.3647(13)
O13 H13 0.8400
O14 C14 1.3634(12)
O14 H14 0.8400
C2 C3 1.3704(13)
C2 C11 1.4658(13)
C3 C4 1.4433(14)
C4 C10 1.4364(15)
C5 C6 1.3688(15)
C5 C10 1.4097(14)
C5 H5 0.9500
C6 C7 1.4195(14)
C6 H6 0.9500
C7 C8 1.3868(14)
C8 C9 1.3877(14)
C8 H8 0.9500
C9 C10 1.3967(13)
C11 C16 1.4045(15)
C11 C12 1.4064(14)
C12 C13 1.3855(13)
C12 H12 0.9500
C13 C14 1.4018(15)
C14 C15 1.3860(14)
C15 C16 1.3918(14)
C15 H15 0.9500
C16 H16 0.9500
O1A C7A 1.2378(13)
N1A C6A 1.3370(14)
N1A C2A 1.3435(15)
N2A C7A 1.3333(13)
N2A H2A1 0.8800
N2A H2A2 0.8800
C2A C3A 1.3894(14)
C2A H2A 0.9500
C3A C4A 1.3920(14)
C3A H3A 0.9500
C4A C5A 1.3918(15)
C4A C7A 1.5062(14)
C5A C6A 1.3884(15)
C5A H5A 0.9500
C6A H6A 0.9500

loop_
_geom_hbond_atom_site_label_D
_geom_hbond_atom_site_label_H
_geom_hbond_atom_site_label_A
_geom_hbond_distance_DH
_geom_hbond_distance_HA
_geom_hbond_distance_DA
_geom_hbond_angle_DHA
_geom_hbond_site_symmetry_A
O3 H3 O4 0.84 1.99 2.8029(14) 161.2 2_656
O7 H7 N1A 0.84 1.86 2.6859(14) 169.0 2_445
O13 H13 O1A 0.84 1.78 2.6243(16) 177.9 .
O14 H14 O13 0.84 2.04 2.7804(13) 146.6 2_565
N2A H2A1 O14 0.88 2.20 3.0638(17) 165.6 2_565
N2A H2A2 O4 0.88 2.17 2.9837(19) 153.8 1_454
C5A H5A O4 0.95 2.31 3.1190(15) 143.0 1_454
C2A H2A O7 0.95 2.59 3.4570(16) 152.3 .
C15 H15 O3 0.95 2.55 3.494(2) 174.8 2_666

loop_
_geom_torsion_atom_site_label_1
_geom_torsion_atom_site_label_2
_geom_torsion_atom_site_label_3
_geom_torsion_atom_site_label_4
_geom_torsion
C9 O1 C2 C3 -4.17(14)
C9 O1 C2 C11 173.14(8)
O1 C2 C3 O3 179.93(8)
C11 C2 C3 O3 3.12(16)
O1 C2 C3 C4 1.30(15)
C11 C2 C3 C4 -175.51(9)
O3 C3 C4 O4 0.68(14)
C2 C3 C4 O4 179.37(9)
O3 C3 C4 C10 -177.24(8)
C2 C3 C4 C10 1.45(14)
C10 C5 C6 C7 -0.31(16)
C5 C6 C7 O7 179.10(10)
C5 C6 C7 C8 -1.14(16)
O7 C7 C8 C9 -178.66(9)
C6 C7 C8 C9 1.57(15)
C2 O1 C9 C8 -175.83(8)
C2 O1 C9 C10 4.19(14)
C7 C8 C9 O1 179.43(9)
C7 C8 C9 C10 -0.59(15)
O1 C9 C10 C5 179.16(9)
C8 C9 C10 C5 -0.82(15)
O1 C9 C10 C4 -1.28(14)
C8 C9 C10 C4 178.74(9)
C6 C5 C10 C9 1.26(15)
C6 C5 C10 C4 -178.28(9)
O4 C4 C10 C9 -179.29(9)
C3 C4 C10 C9 -1.44(14)
O4 C4 C10 C5 0.24(16)
C3 C4 C10 C5 178.09(9)
O1 C2 C11 C16 165.53(9)
C3 C2 C11 C16 -17.44(17)
O1 C2 C11 C12 -17.58(13)
C3 C2 C11 C12 159.46(10)
C16 C11 C12 C13 2.05(15)
C2 C11 C12 C13 -174.97(9)
C11 C12 C13 O13 179.52(10)
C11 C12 C13 C14 0.70(15)
O13 C13 C14 O14 -2.44(15)
C12 C13 C14 O14 176.46(10)
O13 C13 C14 C15 178.02(10)
C12 C13 C14 C15 -3.09(15)
O14 C14 C15 C16 -176.84(10)
C13 C14 C15 C16 2.71(16)
C14 C15 C16 C11 0.07(16)
C12 C11 C16 C15 -2.43(15)
C2 C11 C16 C15 174.45(10)
C6A N1A C2A C3A -1.10(16)
N1A C2A C3A C4A 0.78(16)
C2A C3A C4A C5A 0.49(15)
C2A C3A C4A C7A 179.63(9)
C3A C4A C5A C6A -1.36(15)
C7A C4A C5A C6A 179.56(10)
C2A N1A C6A C5A 0.15(17)
C4A C5A C6A N1A 1.09(17)
C5A C4A C7A O1A 173.98(10)
C3A C4A C7A O1A -5.11(14)
C5A C4A C7A N2A -5.28(15)
C3A C4A C7A N2A 175.63(9)
